data_4083820
loop_
_publ_author_name
'Kimura, Tsutomu'
'Uozumi, Yasuhiro'

_publ_section_title
;
 PCP Pincer Palladium Complexes and Their Catalytic Properties:&#x00A0;
 Synthesis via the Electrophilic Ligand Introduction Route
;
_journal_issue 20
_journal_name_full Organometallics
_journal_page_first 4883
_journal_paper_doi 10.1021/om060506b
_journal_volume 25
_journal_year 2006
_chemical_formula_moiety 'C22 H43 I N4 O2 P2 Pd '
_chemical_formula_sum 'C22 H43 I N4 O2 P2 Pd'
_chemical_formula_weight 690.86
_space_group_IT_number 56
_symmetry_cell_setting orthorhombic
_symmetry_Int_Tables_number 56
_symmetry_space_group_name_Hall '-P 2ab 2ac'
_symmetry_space_group_name_H-M 'P c c n'
_cell_angle_alpha 90
_cell_angle_beta 90
_cell_angle_gamma 90
_cell_formula_units_Z 8
_cell_length_a 32.950(7)
_cell_length_b 10.670(2)
_cell_length_c 16.740(4)
_cell_measurement_reflns_used 12851
_cell_measurement_temperature 173.1
_cell_measurement_theta_max 27.5
_cell_measurement_theta_min 3.1
_cell_volume 5885(2)
_computing_cell_refinement CrystalClear
_computing_data_collection CrystalClear
_computing_data_reduction CrystalStructure
_computing_publication_material 'CrystalStructure Ver. 3.5.1'
_computing_structure_refinement CRYSTALS
_computing_structure_solution SIR97
_diffrn_detector_area_resol_mean 7.31
_diffrn_measured_fraction_theta_full 0.9899
_diffrn_measured_fraction_theta_max 0.9914
_diffrn_measurement_device_type 'Rigaku Saturn'
_diffrn_measurement_method \w
_diffrn_radiation_type 'Mo K\a'
_diffrn_radiation_wavelength 0.7107
_diffrn_reflns_av_R_equivalents 0.056
_diffrn_reflns_limit_h_max 31
_diffrn_reflns_limit_h_min -42
_diffrn_reflns_limit_k_max 13
_diffrn_reflns_limit_k_min -13
_diffrn_reflns_limit_l_max 21
_diffrn_reflns_limit_l_min -21
_diffrn_reflns_number 86730
_diffrn_reflns_theta_full 27.50
_diffrn_reflns_theta_max 27.48
_exptl_absorpt_coefficient_mu 1.813
_exptl_absorpt_correction_T_max 0.834
_exptl_absorpt_correction_T_min 0.744
_exptl_absorpt_correction_type multi-scan
_exptl_absorpt_process_details 'Jacobson, R. (1998) Private communication'
_exptl_crystal_colour colorless
_exptl_crystal_density_diffrn 1.559
_exptl_crystal_density_method 'not measured'
_exptl_crystal_description block
_exptl_crystal_F_000 2784.00
_exptl_crystal_size_max 0.15
_exptl_crystal_size_mid 0.15
_exptl_crystal_size_min 0.10
_refine_diff_density_max 1.31
_refine_diff_density_min -0.99
_refine_ls_extinction_method none
_refine_ls_goodness_of_fit_ref 1.006
_refine_ls_hydrogen_treatment refall
_refine_ls_number_parameters 322
_refine_ls_number_reflns 6717
_refine_ls_R_factor_gt 0.0420
_refine_ls_shift/su_max 0.0330
_refine_ls_structure_factor_coef F
_refine_ls_weighting_details 'w = 1/[0.0012Fo^2^ + 1.0000\s(Fo^2^)]'
_refine_ls_weighting_scheme calc
_refine_ls_wR_factor_ref 0.0810
_reflns_number_gt 3894
_reflns_number_total 7414
_reflns_threshold_expression F^2^>2.0\s(F^2^)
_cod_data_source_file om060506bsi20060607_050040.cif
_cod_data_source_block '__PdPNEt'
_cod_original_cell_volume 5885.4(22)
_cod_original_sg_symbol_Hall -p_2ab_2ac
_cod_original_sg_symbol_H-M p_c_c_n
_cod_original_formula_sum 'C22 H43 I N4 O2 P2 Pd '
_cod_database_code 4083820

loop_
_symmetry_equiv_pos_as_xyz
x,y,z
-x,-y,-z
-x+1/2,y,z+1/2
x+1/2,-y,-z+1/2
x,-y+1/2,z+1/2
-x,y+1/2,-z+1/2
-x+1/2,-y+1/2,z
x+1/2,y+1/2,-z

loop_
_atom_site_label
_atom_site_type_symbol
_atom_site_fract_x
_atom_site_fract_y
_atom_site_fract_z
_atom_site_U_iso_or_equiv
_atom_site_adp_type
_atom_site_occupancy
_atom_site_symmetry_multiplicity
_atom_site_calc_flag
I(1) I 0.87860(2) 0.28143(4) 0.23856(3) 0.0431(2) Uani 1.00 1 d
Pd(1) Pd 0.88504(2) 0.03982(4) 0.27622(3) 0.02731(13) Uani 1.00 1 d
P(1) P 0.93764(5) 0.0540(2) 0.36462(10) 0.0292(4) Uani 1.00 1 d
P(2) P 0.83351(5) -0.0419(2) 0.20199(11) 0.0346(5) Uani 1.00 1 d
O(1) O 0.9414(1) -0.0905(4) 0.4011(3) 0.0350(13) Uani 1.00 1 d
O(2) O 0.8386(1) -0.1955(4) 0.2122(3) 0.0376(13) Uani 1.00 1 d
N(1) N 0.9821(2) 0.0954(5) 0.3315(3) 0.033(2) Uani 1.00 1 d
N(2) N 0.9334(2) 0.1296(5) 0.4521(3) 0.034(2) Uani 1.00 1 d
N(3) N 0.8326(2) -0.0368(5) 0.1024(4) 0.043(2) Uani 1.00 1 d
N(4) N 0.7873(2) -0.0054(6) 0.2273(4) 0.049(2) Uani 1.00 1 d
C(1) C 0.8908(2) -0.1402(5) 0.3053(4) 0.026(2) Uani 1.00 1 d
C(2) C 0.9189(2) -0.1801(6) 0.3628(4) 0.030(2) Uani 1.00 1 d
C(3) C 0.9236(2) -0.3051(6) 0.3822(4) 0.035(2) Uani 1.00 1 d
C(4) C 0.8997(2) -0.3926(6) 0.3435(4) 0.038(2) Uani 1.00 1 d
C(5) C 0.8710(2) -0.3579(6) 0.2875(5) 0.043(2) Uani 1.00 1 d
C(6) C 0.8666(2) -0.2318(7) 0.2693(4) 0.038(2) Uani 1.00 1 d
C(7) C 0.9888(2) 0.1018(7) 0.2447(4) 0.039(2) Uani 1.00 1 d
C(8) C 1.0008(3) -0.0215(7) 0.2066(5) 0.053(3) Uani 1.00 1 d
C(9) C 1.0189(2) 0.0773(7) 0.3816(4) 0.044(2) Uani 1.00 1 d
C(10) C 1.0464(2) 0.1906(7) 0.3825(5) 0.051(2) Uani 1.00 1 d
C(11) C 0.9027(3) 0.0841(7) 0.5087(4) 0.047(2) Uani 1.00 1 d
C(12) C 0.8593(2) 0.0994(8) 0.4838(5) 0.055(3) Uani 1.00 1 d
C(13) C 0.9369(3) 0.2695(6) 0.4491(4) 0.045(2) Uani 1.00 1 d
C(14) C 0.9580(3) 0.3187(9) 0.5233(5) 0.077(3) Uani 1.00 1 d
C(15) C 0.8599(3) -0.1190(7) 0.0573(5) 0.055(3) Uani 1.00 1 d
C(16) C 0.8380(3) -0.2286(8) 0.0206(6) 0.080(4) Uani 1.00 1 d
C(17) C 0.8268(3) 0.0889(8) 0.0664(5) 0.060(3) Uani 1.00 1 d
C(18) C 0.8026(4) 0.0818(10) -0.0106(6) 0.097(4) Uani 1.00 1 d
C(19) C 0.7520(3) -0.0617(9) 0.1870(7) 0.077(3) Uani 1.00 1 d
C(20) C 0.7216(4) 0.0355(10) 0.1562(7) 0.102(4) Uiso 1.00 1 d
C(21) C 0.7802(3) 0.0439(10) 0.3096(6) 0.077(3) Uani 1.00 1 d
C(22) C 0.7773(4) -0.0657(12) 0.3702(8) 0.133(5) Uiso 1.00 1 d
H(1) H 0.9430(2) -0.3300(6) 0.4211(4) 0.042(2) Uiso 1.00 1 c
H(2) H 0.9032(2) -0.4789(6) 0.3556(4) 0.045(2) Uiso 1.00 1 c
H(3) H 0.8543(2) -0.4190(6) 0.2626(5) 0.051(2) Uiso 1.00 1 c
H(4) H 0.9645(2) 0.1300(7) 0.2201(4) 0.047(2) Uiso 1.00 1 c
H(5) H 1.0099(2) 0.1602(7) 0.2344(4) 0.047(2) Uiso 1.00 1 c
H(6) H 0.9797(3) -0.0803(7) 0.2160(5) 0.063(3) Uiso 1.00 1 c
H(7) H 1.0049(3) -0.0127(7) 0.1507(5) 0.063(3) Uiso 1.00 1 c
H(8) H 1.0252(3) -0.0504(7) 0.2308(5) 0.063(3) Uiso 1.00 1 c
H(9) H 1.0109(2) 0.0582(7) 0.4348(4) 0.053(2) Uiso 1.00 1 c
H(10) H 1.0340(2) 0.0091(7) 0.3603(4) 0.053(2) Uiso 1.00 1 c
H(11) H 1.0695(2) 0.1749(7) 0.4149(5) 0.061(3) Uiso 1.00 1 c
H(12) H 1.0550(2) 0.2097(7) 0.3297(5) 0.061(3) Uiso 1.00 1 c
H(13) H 1.0317(2) 0.2594(7) 0.4037(5) 0.061(3) Uiso 1.00 1 c
H(14) H 0.9075(3) -0.0025(7) 0.5177(4) 0.056(3) Uiso 1.00 1 c
H(15) H 0.9062(3) 0.1290(7) 0.5572(4) 0.056(3) Uiso 1.00 1 c
H(16) H 0.8536(2) 0.1857(8) 0.4756(5) 0.066(3) Uiso 1.00 1 c
H(17) H 0.8551(2) 0.0548(8) 0.4354(5) 0.066(3) Uiso 1.00 1 c
H(18) H 0.8416(2) 0.0673(8) 0.5238(5) 0.066(3) Uiso 1.00 1 c
H(19) H 0.9517(3) 0.2934(6) 0.4029(4) 0.054(3) Uiso 1.00 1 c
H(20) H 0.9104(3) 0.3048(6) 0.4470(4) 0.054(3) Uiso 1.00 1 c
H(21) H 0.9844(3) 0.2834(9) 0.5253(5) 0.093(4) Uiso 1.00 1 c
H(22) H 0.9599(3) 0.4075(9) 0.5215(5) 0.093(4) Uiso 1.00 1 c
H(23) H 0.9432(3) 0.2943(9) 0.5696(5) 0.093(4) Uiso 1.00 1 c
H(24) H 0.8715(3) -0.0717(7) 0.0151(5) 0.066(3) Uiso 1.00 1 c
H(25) H 0.8808(3) -0.1480(7) 0.0918(5) 0.066(3) Uiso 1.00 1 c
H(26) H 0.8264(3) -0.2766(8) 0.0625(6) 0.096(4) Uiso 1.00 1 c
H(27) H 0.8172(3) -0.2004(8) -0.0143(6) 0.096(4) Uiso 1.00 1 c
H(28) H 0.8567(3) -0.2789(8) -0.0084(6) 0.096(4) Uiso 1.00 1 c
H(29) H 0.8125(3) 0.1408(8) 0.1031(5) 0.073(3) Uiso 1.00 1 c
H(30) H 0.8526(3) 0.1247(8) 0.0554(5) 0.073(3) Uiso 1.00 1 c
H(31) H 0.7991(4) 0.1625(10) -0.0335(6) 0.116(5) Uiso 1.00 1 c
H(32) H 0.8167(4) 0.0294(10) -0.0471(6) 0.116(5) Uiso 1.00 1 c
H(33) H 0.7767(4) 0.0464(10) 0.0006(6) 0.116(5) Uiso 1.00 1 c
H(34) H 0.7612(3) -0.1091(9) 0.1424(7) 0.092(4) Uiso 1.00 1 c
H(35) H 0.7388(3) -0.1158(9) 0.2238(7) 0.092(4) Uiso 1.00 1 c
H(36) H 0.7124(4) 0.0832(10) 0.2006(7) 0.123(5) Uiso 1.00 1 c
H(37) H 0.7346(4) 0.0892(10) 0.1190(7) 0.123(5) Uiso 1.00 1 c
H(38) H 0.6990(4) -0.0039(10) 0.1313(7) 0.123(5) Uiso 1.00 1 c
H(39) H 0.8030(3) 0.0925(10) 0.3255(6) 0.092(4) Uiso 1.00 1 c
H(40) H 0.7565(3) 0.0945(10) 0.3108(6) 0.092(4) Uiso 1.00 1 c
H(41) H 0.7733(4) -0.0368(12) 0.4233(8) 0.160(6) Uiso 1.00 1 c
H(42) H 0.7544(4) -0.1136(12) 0.3541(8) 0.160(6) Uiso 1.00 1 c
H(43) H 0.8009(4) -0.1165(12) 0.3680(8) 0.160(6) Uiso 1.00 1 c

loop_
_atom_site_aniso_label
_atom_site_aniso_U_11
_atom_site_aniso_U_22
_atom_site_aniso_U_33
_atom_site_aniso_U_12
_atom_site_aniso_U_13
_atom_site_aniso_U_23
I(1) 0.0625(4) 0.0239(3) 0.0430(3) 0.0066(2) -0.0133(2) 0.0008(2)
Pd(1) 0.0330(3) 0.0222(3) 0.0267(3) 0.0032(2) -0.0022(2) -0.0012(2)
P(1) 0.0375(10) 0.0238(8) 0.0264(8) -0.0026(7) -0.0059(7) 0.0015(7)
P(2) 0.0324(9) 0.0309(9) 0.0405(10) 0.0047(8) -0.0028(8) -0.0060(8)
O(1) 0.042(3) 0.024(2) 0.039(3) -0.003(2) -0.010(2) 0.010(2)
O(2) 0.038(3) 0.027(2) 0.048(3) -0.002(2) -0.011(2) -0.008(2)
N(1) 0.035(3) 0.035(3) 0.029(3) -0.001(3) -0.000(3) 0.010(2)
N(2) 0.048(4) 0.031(3) 0.022(3) -0.006(3) -0.007(3) 0.001(2)
N(3) 0.046(4) 0.040(3) 0.044(4) 0.006(3) -0.011(3) -0.005(3)
N(4) 0.030(3) 0.056(4) 0.062(4) 0.004(3) 0.003(3) -0.012(4)
C(1) 0.022(3) 0.020(3) 0.034(3) -0.002(3) 0.007(3) -0.008(3)
C(2) 0.025(3) 0.032(3) 0.034(3) 0.007(3) -0.004(3) -0.005(3)
C(3) 0.039(4) 0.027(3) 0.040(4) 0.004(3) 0.004(3) -0.001(3)
C(4) 0.053(5) 0.017(3) 0.044(4) 0.002(3) 0.000(4) 0.003(3)
C(5) 0.047(4) 0.022(3) 0.059(5) -0.002(3) 0.005(4) -0.005(3)
C(6) 0.035(4) 0.041(4) 0.040(4) 0.011(3) -0.011(3) -0.010(3)
C(7) 0.039(4) 0.036(4) 0.043(4) -0.005(3) 0.001(3) 0.004(3)
C(8) 0.062(5) 0.043(4) 0.053(5) -0.009(4) 0.007(4) -0.017(4)
C(9) 0.046(4) 0.048(4) 0.038(4) -0.007(4) -0.010(4) 0.018(4)
C(10) 0.040(4) 0.044(4) 0.069(6) -0.010(4) -0.018(4) 0.018(4)
C(11) 0.066(5) 0.043(4) 0.031(4) -0.002(4) 0.005(4) 0.003(3)
C(12) 0.049(5) 0.067(6) 0.050(5) 0.002(4) 0.015(4) -0.009(4)
C(13) 0.066(6) 0.035(4) 0.035(4) -0.011(4) 0.002(4) -0.009(3)
C(14) 0.087(8) 0.077(6) 0.069(6) -0.030(6) -0.011(6) -0.030(5)
C(15) 0.073(6) 0.051(5) 0.042(4) -0.001(5) 0.015(4) -0.008(4)
C(16) 0.107(9) 0.064(6) 0.068(6) -0.019(6) 0.019(6) -0.030(5)
C(17) 0.074(6) 0.052(5) 0.056(5) -0.003(5) -0.030(5) 0.007(4)
C(18) 0.124(10) 0.089(8) 0.078(7) -0.030(7) -0.053(7) 0.023(6)
C(19) 0.035(5) 0.078(6) 0.117(9) -0.000(5) -0.011(5) -0.011(6)
C(21) 0.038(5) 0.115(9) 0.078(7) 0.022(5) 0.009(5) 0.000(6)

loop_
_atom_type_symbol
_atom_type_description
_atom_type_scat_dispersion_real
_atom_type_scat_dispersion_imag
_atom_type_scat_source
C C 0.003 0.002
;
International Tables for Crystallography
(1992, Vol. C, Tables 4.2.6.8 and 6.1.1.4)
;
H H 0.000 0.000
;
International Tables for Crystallography
(1992, Vol. C, Table 6.1.1.4)
;
I I -0.474 1.812
;
International Tables for Crystallography
(1992, Vol. C, Tables 4.2.6.8 and 6.1.1.4)
;
N N 0.006 0.003
;
International Tables for Crystallography
(1992, Vol. C, Tables 4.2.6.8 and 6.1.1.4)
;
O O 0.011 0.006
;
International Tables for Crystallography
(1992, Vol. C, Tables 4.2.6.8 and 6.1.1.4)
;
P P 0.102 0.094
;
International Tables for Crystallography
(1992, Vol. C, Tables 4.2.6.8 and 6.1.1.4)
;
Pd Pd -0.999 1.007
;
International Tables for Crystallography
(1992, Vol. C, Tables 4.2.6.8 and 6.1.1.4)
;

loop_
_geom_angle_atom_site_label_1
_geom_angle_atom_site_label_2
_geom_angle_atom_site_label_3
_geom_angle
_geom_angle_publ_flag
P(1) Pd(1) P(2) 160.84(6) yes
P(1) Pd(1) C(1) 80.4(2) yes
P(1) Pd(1) I(1) 98.62(5) yes
P(2) Pd(1) C(1) 80.5(2) yes
P(2) Pd(1) I(1) 100.48(5) yes
C(1) Pd(1) I(1) 179.0(2) yes
O(1) P(1) N(1) 108.0(3) yes
O(1) P(1) N(2) 97.6(2) yes
O(1) P(1) Pd(1) 103.5(2) yes
N(1) P(1) N(2) 104.0(3) yes
N(1) P(1) Pd(1) 118.7(2) yes
N(2) P(1) Pd(1) 122.3(2) yes
O(2) P(2) N(3) 97.9(3) yes
O(2) P(2) N(4) 107.7(3) yes
O(2) P(2) Pd(1) 104.3(2) yes
N(3) P(2) N(4) 103.6(3) yes
N(3) P(2) Pd(1) 123.1(2) yes
N(4) P(2) Pd(1) 117.6(3) yes
C(2) O(1) P(1) 115.7(4) yes
C(6) O(2) P(2) 114.6(4) yes
C(7) N(1) C(9) 116.2(5) yes
C(7) N(1) P(1) 118.9(5) yes
C(9) N(1) P(1) 120.5(4) yes
C(11) N(2) C(13) 113.8(5) yes
C(11) N(2) P(1) 117.5(5) yes
C(13) N(2) P(1) 116.4(4) yes
C(15) N(3) C(17) 114.4(6) yes
C(15) N(3) P(2) 118.9(5) yes
C(17) N(3) P(2) 115.9(5) yes
C(19) N(4) C(21) 116.3(7) yes
C(19) N(4) P(2) 121.5(6) yes
C(21) N(4) P(2) 118.1(5) yes
C(2) C(1) C(6) 117.4(6) yes
C(2) C(1) Pd(1) 121.5(4) yes
C(6) C(1) Pd(1) 121.1(5) yes
C(3) C(2) O(1) 120.2(6) yes
C(3) C(2) C(1) 121.9(6) yes
O(1) C(2) C(1) 117.9(5) yes
C(4) C(3) H(1) 121.1(7) no
C(4) C(3) C(2) 118.5(6) yes
H(1) C(3) C(2) 120.4(7) no
C(5) C(4) H(2) 119.1(8) no
C(5) C(4) C(3) 121.8(6) yes
H(2) C(4) C(3) 119.1(8) no
C(6) C(5) H(3) 120.5(9) no
C(6) C(5) C(4) 118.8(6) yes
H(3) C(5) C(4) 120.7(8) no
O(2) C(6) C(1) 118.8(6) yes
O(2) C(6) C(5) 119.6(6) yes
C(1) C(6) C(5) 121.6(6) yes
C(8) C(7) H(4) 108.3(8) no
C(8) C(7) H(5) 107.6(8) no
C(8) C(7) N(1) 114.5(6) yes
H(4) C(7) H(5) 109.5(9) no
H(4) C(7) N(1) 108.5(7) no
H(5) C(7) N(1) 108.5(7) no
H(6) C(8) H(7) 109(1) no
H(6) C(8) H(8) 109(1) no
H(6) C(8) C(7) 108.1(9) no
H(7) C(8) H(8) 109(1) no
H(7) C(8) C(7) 111.4(8) no
H(8) C(8) C(7) 108.8(8) no
C(10) C(9) H(9) 109.3(8) no
C(10) C(9) H(10) 107.7(8) no
C(10) C(9) N(1) 113.0(6) yes
H(9) C(9) H(10) 109.5(9) no
H(9) C(9) N(1) 109.2(8) no
H(10) C(9) N(1) 108.2(8) no
H(11) C(10) H(12) 109(1) no
H(11) C(10) H(13) 109(1) no
H(11) C(10) C(9) 110.2(8) no
H(12) C(10) H(13) 109(1) no
H(12) C(10) C(9) 110.0(8) no
H(13) C(10) C(9) 108.3(8) no
C(12) C(11) H(14) 108.1(9) no
C(12) C(11) H(15) 107.3(9) no
C(12) C(11) N(2) 116.3(6) yes
H(14) C(11) H(15) 109.5(9) no
H(14) C(11) N(2) 108.0(8) no
H(15) C(11) N(2) 107.6(8) no
H(16) C(12) H(17) 109(1) no
H(16) C(12) H(18) 109(1) no
H(16) C(12) C(11) 109.4(8) no
H(17) C(12) H(18) 109(1) no
H(17) C(12) C(11) 108.6(8) no
H(18) C(12) C(11) 110.5(8) no
C(14) C(13) H(19) 109.9(9) no
C(14) C(13) H(20) 108.3(8) no
C(14) C(13) N(2) 110.7(6) yes
H(19) C(13) H(20) 109.5(9) no
H(19) C(13) N(2) 109.5(7) no
H(20) C(13) N(2) 109.0(8) no
H(21) C(14) H(22) 109(1) no
H(21) C(14) H(23) 109(1) no
H(21) C(14) C(13) 108(1) no
H(22) C(14) H(23) 109(1) no
H(22) C(14) C(13) 110(1) no
H(23) C(14) C(13) 109(1) no
C(16) C(15) H(24) 107.6(9) no
C(16) C(15) H(25) 110.0(9) no
C(16) C(15) N(3) 112.3(7) yes
H(24) C(15) H(25) 109(1) no
H(24) C(15) N(3) 108.2(8) no
H(25) C(15) N(3) 109.2(8) no
H(26) C(16) H(27) 109(1) no
H(26) C(16) H(28) 109(1) no
H(26) C(16) C(15) 108(1) no
H(27) C(16) H(28) 109(1) no
H(27) C(16) C(15) 110.6(9) no
H(28) C(16) C(15) 109(1) no
C(18) C(17) H(29) 108(1) no
C(18) C(17) H(30) 108.9(9) no
C(18) C(17) N(3) 111.5(7) yes
H(29) C(17) H(30) 109(1) no
H(29) C(17) N(3) 109.2(9) no
H(30) C(17) N(3) 109.1(9) no
H(31) C(18) H(32) 109(1) no
H(31) C(18) H(33) 109(1) no
H(31) C(18) C(17) 111(1) no
H(32) C(18) H(33) 109(1) no
H(32) C(18) C(17) 108(1) no
H(33) C(18) C(17) 108(1) no
C(20) C(19) H(34) 107(1) no
C(20) C(19) H(35) 109(1) no
C(20) C(19) N(4) 113.2(8) yes
H(34) C(19) H(35) 109(1) no
H(34) C(19) N(4) 109.0(9) no
H(35) C(19) N(4) 108(1) no
H(36) C(20) H(37) 109(1) no
H(36) C(20) H(38) 109(1) no
H(36) C(20) C(19) 107(1) no
H(37) C(20) H(38) 109(1) no
H(37) C(20) C(19) 109(1) no
H(38) C(20) C(19) 111(1) no
C(22) C(21) H(39) 106(1) no
C(22) C(21) H(40) 111(1) no
C(22) C(21) N(4) 110.4(9) yes
H(39) C(21) H(40) 109(1) no
H(39) C(21) N(4) 109(1) no
H(40) C(21) N(4) 110(1) no
H(41) C(22) H(42) 109(1) no
H(41) C(22) H(43) 109(1) no
H(41) C(22) C(21) 112(1) no
H(42) C(22) H(43) 109(1) no
H(42) C(22) C(21) 105(1) no
H(43) C(22) C(21) 110(1) no

loop_
_geom_bond_atom_site_label_1
_geom_bond_atom_site_label_2
_geom_bond_distance
_geom_bond_publ_flag
I(1) Pd(1) 2.6624(6) yes
Pd(1) P(1) 2.284(2) yes
Pd(1) P(2) 2.277(2) yes
Pd(1) C(1) 1.990(6) yes
P(1) O(1) 1.663(4) yes
P(1) N(1) 1.629(6) yes
P(1) N(2) 1.677(5) yes
P(2) O(2) 1.656(5) yes
P(2) N(3) 1.669(6) yes
P(2) N(4) 1.628(6) yes
O(1) C(2) 1.370(8) yes
O(2) C(6) 1.383(8) yes
N(1) C(7) 1.472(8) yes
N(1) C(9) 1.487(9) yes
N(2) C(11) 1.468(9) yes
N(2) C(13) 1.497(9) yes
N(3) C(15) 1.47(1) yes
N(3) C(17) 1.48(1) yes
N(4) C(19) 1.47(1) yes
N(4) C(21) 1.49(1) yes
C(1) C(2) 1.403(9) yes
C(1) C(6) 1.398(9) yes
C(2) C(3) 1.382(9) yes
C(3) C(4) 1.383(9) yes
C(3) H(1) 0.95(1) no
C(4) C(5) 1.38(1) yes
C(4) H(2) 0.950(9) no
C(5) C(6) 1.39(1) yes
C(5) H(3) 0.95(1) no
C(7) C(8) 1.52(1) yes
C(7) H(4) 0.95(1) no
C(7) H(5) 0.95(1) no
C(8) H(6) 0.95(1) no
C(8) H(7) 0.95(1) no
C(8) H(8) 0.95(1) no
C(9) C(10) 1.51(1) yes
C(9) H(9) 0.95(1) no
C(9) H(10) 0.95(1) no
C(10) H(11) 0.95(1) no
C(10) H(12) 0.95(1) no
C(10) H(13) 0.95(1) no
C(11) C(12) 1.50(1) yes
C(11) H(14) 0.95(1) no
C(11) H(15) 0.95(1) no
C(12) H(16) 0.95(1) no
C(12) H(17) 0.95(1) no
C(12) H(18) 0.95(1) no
C(13) C(14) 1.52(1) yes
C(13) H(19) 0.95(1) no
C(13) H(20) 0.95(1) no
C(14) H(21) 0.95(1) no
C(14) H(22) 0.95(1) no
C(14) H(23) 0.95(1) no
C(15) C(16) 1.51(1) yes
C(15) H(24) 0.95(1) no
C(15) H(25) 0.95(1) no
C(16) H(26) 0.95(1) no
C(16) H(27) 0.95(1) no
C(16) H(28) 0.95(1) no
C(17) C(18) 1.52(1) yes
C(17) H(29) 0.95(1) no
C(17) H(30) 0.95(1) no
C(18) H(31) 0.95(1) no
C(18) H(32) 0.95(1) no
C(18) H(33) 0.95(2) no
C(19) C(20) 1.53(1) yes
C(19) H(34) 0.95(2) no
C(19) H(35) 0.95(1) no
C(20) H(36) 0.95(2) no
C(20) H(37) 0.95(2) no
C(20) H(38) 0.95(2) no
C(21) C(22) 1.55(2) yes
C(21) H(39) 0.95(1) no
C(21) H(40) 0.95(1) no
C(22) H(41) 0.95(2) no
C(22) H(42) 0.95(2) no
C(22) H(43) 0.95(2) no

loop_
_geom_contact_atom_site_label_1
_geom_contact_atom_site_label_2
_geom_contact_distance
_geom_contact_publ_flag
_geom_contact_site_symmetry_2
I(1) Pd(1) 2.6624(6) yes 55501
I(1) H(2) 3.321(7) no 56501
I(1) H(3) 3.320(7) no 56501
I(1) H(4) 3.273(7) no 55501
I(1) H(29) 3.483(9) no 55501
I(1) H(30) 3.597(8) no 55501
I(1) H(36) 3.39(1) no 65504
I(1) H(39) 3.519(9) no 55501
Pd(1) I(1) 2.6624(6) yes 55501
Pd(1) O(1) 3.123(4) yes 55501
Pd(1) O(2) 3.129(4) yes 55501
Pd(1) N(1) 3.383(6) yes 55501
Pd(1) N(2) 3.482(5) yes 55501
Pd(1) N(3) 3.482(6) yes 55501
Pd(1) N(4) 3.358(6) yes 55501
Pd(1) C(2) 2.975(6) yes 55501
Pd(1) C(6) 2.964(7) yes 55501
Pd(1) C(7) 3.522(7) yes 55501
Pd(1) C(21) 3.498(9) yes 55501
Pd(1) H(4) 2.943(7) no 55501
Pd(1) H(6) 3.520(8) no 55501
Pd(1) H(17) 2.845(8) no 55501
Pd(1) H(39) 2.881(9) no 55501
Pd(1) H(43) 3.58(1) no 55501
P(1) C(1) 2.769(6) yes 55501
P(1) C(2) 2.573(6) yes 55501
P(1) C(7) 2.671(7) yes 55501
P(1) C(8) 3.462(8) yes 55501
P(1) C(9) 2.705(8) yes 55501
P(1) C(11) 2.691(7) yes 55501
P(1) C(12) 3.300(8) yes 55501
P(1) C(13) 2.700(7) yes 55501
P(1) H(4) 2.701(7) no 55501
P(1) H(5) 3.422(7) no 55501
P(1) H(6) 3.188(8) no 55501
P(1) H(9) 2.684(8) no 55501
P(1) H(10) 3.211(8) no 55501
P(1) H(14) 2.814(7) no 55501
P(1) H(15) 3.480(7) no 55501
P(1) H(17) 2.965(8) no 55501
P(1) H(19) 2.674(7) no 55501
P(1) H(20) 3.141(7) no 55501
P(2) C(1) 2.765(6) yes 55501
P(2) C(6) 2.562(7) yes 55501
P(2) C(15) 2.702(8) yes 55501
P(2) C(17) 2.673(8) yes 55501
P(2) C(19) 2.707(8) yes 55501
P(2) C(21) 2.68(1) yes 55501
P(2) C(22) 3.38(1) yes 55501
P(2) H(24) 3.386(8) no 55501
P(2) H(25) 2.668(8) no 55501
P(2) H(26) 3.433(9) no 55501
P(2) H(29) 2.648(8) no 55501
P(2) H(30) 3.094(8) no 55501
P(2) H(34) 2.681(9) no 55501
P(2) H(35) 3.240(9) no 55501
P(2) H(39) 2.71(1) no 55501
P(2) H(40) 3.446(9) no 55501
P(2) H(43) 3.08(1) no 55501
O(1) Pd(1) 3.123(4) yes 55501
O(1) N(1) 2.662(7) yes 55501
O(1) N(2) 2.513(7) yes 55501
O(1) C(1) 2.376(8) yes 55501
O(1) C(3) 2.385(7) yes 55501
O(1) C(9) 3.136(9) yes 55501
O(1) C(11) 2.888(9) yes 55501
O(1) H(1) 2.578(7) no 55501
O(1) H(6) 3.347(9) no 55501
O(1) H(9) 2.841(9) no 55501
O(1) H(10) 3.300(9) no 55501
O(1) H(14) 2.437(8) no 55501
O(1) H(17) 3.289(9) no 55501
O(1) H(28) 3.47(1) no 54503
O(2) Pd(1) 3.129(4) yes 55501
O(2) N(3) 2.508(7) yes 55501
O(2) N(4) 2.652(8) yes 55501
O(2) C(1) 2.393(8) yes 55501
O(2) C(5) 2.395(9) yes 55501
O(2) C(15) 2.808(9) yes 55501
O(2) C(16) 3.23(1) yes 55501
O(2) C(19) 3.22(1) yes 55501
O(2) C(21) 3.59(1) yes 55501
O(2) H(3) 2.582(8) no 55501
O(2) H(25) 2.502(9) no 55501
O(2) H(26) 2.68(1) no 55501
O(2) H(34) 2.95(1) no 55501
O(2) H(35) 3.40(1) no 55501
O(2) H(35) 3.25(1) no 64504
O(2) H(43) 3.01(1) no 55501
N(1) Pd(1) 3.383(6) yes 55501
N(1) O(1) 2.662(7) yes 55501
N(1) N(2) 2.605(8) yes 55501
N(1) C(8) 2.51(1) yes 55501
N(1) C(10) 2.500(9) yes 55501
N(1) C(13) 3.090(9) yes 55501
N(1) H(4) 1.989(9) no 55501
N(1) H(5) 1.990(9) no 55501
N(1) H(6) 2.694(9) no 55501
N(1) H(7) 3.33(1) no 55501
N(1) H(8) 2.70(1) no 55501
N(1) H(9) 2.010(9) no 55501
N(1) H(10) 1.999(9) no 55501
N(1) H(11) 3.311(9) no 55501
N(1) H(12) 2.693(9) no 55501
N(1) H(13) 2.680(9) no 55501
N(1) H(19) 2.626(9) no 55501
N(2) Pd(1) 3.482(5) yes 55501
N(2) O(1) 2.513(7) yes 55501
N(2) N(1) 2.605(8) yes 55501
N(2) C(9) 3.105(9) yes 55501
N(2) C(12) 2.52(1) yes 55501
N(2) C(14) 2.48(1) yes 55501
N(2) H(9) 2.68(1) no 55501
N(2) H(14) 1.980(9) no 55501
N(2) H(15) 1.976(9) no 55501
N(2) H(16) 2.72(1) no 55501
N(2) H(17) 2.71(1) no 55501
N(2) H(18) 3.32(1) no 55501
N(2) H(19) 2.023(9) no 55501
N(2) H(20) 2.018(9) no 55501
N(2) H(21) 2.65(1) no 55501
N(2) H(22) 3.30(1) no 55501
N(2) H(23) 2.66(1) no 55501
N(3) Pd(1) 3.482(6) yes 55501
N(3) O(2) 2.508(7) yes 55501
N(3) N(4) 2.591(9) yes 55501
N(3) C(16) 2.47(1) yes 55501
N(3) C(18) 2.48(1) yes 55501
N(3) C(19) 3.02(1) yes 55501
N(3) H(24) 1.98(1) no 55501
N(3) H(25) 1.99(1) no 55501
N(3) H(26) 2.65(1) no 55501
N(3) H(27) 2.67(1) no 55501
N(3) H(28) 3.28(1) no 55501
N(3) H(29) 2.01(1) no 55501
N(3) H(30) 2.00(1) no 55501
N(3) H(31) 3.30(1) no 55501
N(3) H(32) 2.65(1) no 55501
N(3) H(33) 2.66(1) no 55501
N(3) H(34) 2.57(1) no 55501
N(3) H(37) 3.51(1) no 55501
N(4) Pd(1) 3.358(6) yes 55501
N(4) O(2) 2.652(8) yes 55501
N(4) N(3) 2.591(9) yes 55501
N(4) C(17) 3.15(1) yes 55501
N(4) C(20) 2.51(1) yes 55501
N(4) C(22) 2.50(2) yes 55501
N(4) H(29) 2.73(1) no 55501
N(4) H(34) 2.00(1) no 55501
N(4) H(35) 1.99(1) no 55501
N(4) H(36) 2.68(1) no 55501
N(4) H(37) 2.70(1) no 55501
N(4) H(38) 3.32(1) no 55501
N(4) H(39) 2.02(1) no 55501
N(4) H(40) 2.03(1) no 55501
N(4) H(41) 3.33(2) no 55501
N(4) H(42) 2.65(2) no 55501
N(4) H(43) 2.68(2) no 55501
C(1) P(1) 2.769(6) yes 55501
C(1) P(2) 2.765(6) yes 55501
C(1) O(1) 2.376(8) yes 55501
C(1) O(2) 2.393(8) yes 55501
C(1) C(3) 2.435(9) yes 55501
C(1) C(4) 2.784(9) yes 55501
C(1) C(5) 2.431(9) yes 55501
C(1) H(1) 3.291(9) no 55501
C(1) H(3) 3.287(9) no 55501
C(1) H(6) 3.35(1) no 55501
C(1) H(17) 3.23(1) no 55501
C(1) H(25) 3.59(1) no 55501
C(1) H(28) 3.43(1) no 54503
C(1) H(43) 3.15(2) no 55501
C(2) Pd(1) 2.975(6) yes 55501
C(2) P(1) 2.573(6) yes 55501
C(2) C(4) 2.377(9) yes 55501
C(2) C(5) 2.77(1) yes 55501
C(2) C(6) 2.393(9) yes 55501
C(2) H(1) 2.035(9) no 55501
C(2) H(2) 3.233(9) no 55501
C(2) H(6) 3.34(1) no 55501
C(2) H(14) 3.23(1) no 55501
C(2) H(17) 3.49(1) no 55501
C(2) H(28) 3.01(1) no 54503
C(3) O(1) 2.385(7) yes 55501
C(3) C(1) 2.435(9) yes 55501
C(3) C(5) 2.42(1) yes 55501
C(3) C(6) 2.78(1) yes 55501
C(3) H(2) 2.023(9) no 55501
C(3) H(3) 3.27(1) no 55501
C(3) H(24) 3.10(1) no 54503
C(3) H(28) 3.00(1) no 54503
C(4) C(1) 2.784(9) yes 55501
C(4) C(2) 2.377(9) yes 55501
C(4) C(6) 2.38(1) yes 55501
C(4) H(1) 2.04(1) no 55501
C(4) H(3) 2.04(1) no 55501
C(4) H(24) 3.04(1) no 54503
C(4) H(28) 3.39(1) no 54503
C(4) H(32) 3.60(1) no 54503
C(5) O(2) 2.395(9) yes 55501
C(5) C(1) 2.431(9) yes 55501
C(5) C(2) 2.77(1) yes 55501
C(5) C(3) 2.42(1) yes 55501
C(5) H(1) 3.27(1) no 55501
C(5) H(2) 2.02(1) no 55501
C(6) Pd(1) 2.964(7) yes 55501
C(6) P(2) 2.562(7) yes 55501
C(6) C(2) 2.393(9) yes 55501
C(6) C(3) 2.78(1) yes 55501
C(6) C(4) 2.38(1) yes 55501
C(6) H(2) 3.24(1) no 55501
C(6) H(3) 2.04(1) no 55501
C(6) H(25) 3.14(1) no 55501
C(6) H(43) 2.99(2) no 55501
C(7) Pd(1) 3.522(7) yes 55501
C(7) P(1) 2.671(7) yes 55501
C(7) C(9) 2.51(1) yes 55501
C(7) C(10) 3.13(1) yes 55501
C(7) H(6) 2.02(1) no 55501
C(7) H(7) 2.06(1) no 55501
C(7) H(8) 2.03(1) no 55501
C(7) H(9) 3.30(1) no 55501
C(7) H(10) 2.63(1) no 55501
C(7) H(12) 2.85(1) no 55501
C(7) H(13) 3.45(1) no 55501
C(7) H(19) 3.56(1) no 55501
C(8) P(1) 3.462(8) yes 55501
C(8) N(1) 2.51(1) yes 55501
C(8) C(9) 3.17(1) yes 55501
C(8) H(4) 2.03(1) no 55501
C(8) H(5) 2.02(1) no 55501
C(8) H(10) 2.81(1) no 55501
C(9) P(1) 2.705(8) yes 55501
C(9) O(1) 3.136(9) yes 55501
C(9) N(2) 3.105(9) yes 55501
C(9) C(7) 2.51(1) yes 55501
C(9) C(8) 3.17(1) yes 55501
C(9) C(13) 3.58(1) yes 55501
C(9) H(4) 3.29(1) no 55501
C(9) H(5) 2.63(1) no 55501
C(9) H(6) 3.49(1) no 55501
C(9) H(8) 2.88(1) no 55501
C(9) H(11) 2.04(1) no 55501
C(9) H(12) 2.04(1) no 55501
C(9) H(13) 2.02(1) no 55501
C(9) H(19) 3.22(1) no 55501
C(9) H(21) 3.45(1) no 55501
C(10) N(1) 2.500(9) yes 55501
C(10) C(7) 3.13(1) yes 55501
C(10) H(5) 2.77(1) no 55501
C(10) H(9) 2.03(1) no 55501
C(10) H(10) 2.01(1) no 55501
C(10) H(19) 3.33(1) no 55501
C(10) H(21) 3.30(1) no 55501
C(11) P(1) 2.691(7) yes 55501
C(11) O(1) 2.888(9) yes 55501
C(11) C(13) 2.48(1) yes 55501
C(11) C(14) 3.10(1) yes 55501
C(11) H(16) 2.02(1) no 55501
C(11) H(17) 2.01(1) no 55501
C(11) H(18) 2.04(1) no 55501
C(11) H(19) 3.27(1) no 55501
C(11) H(20) 2.58(1) no 55501
C(11) H(21) 3.44(1) no 55501
C(11) H(23) 2.80(1) no 55501
C(12) P(1) 3.300(8) yes 55501
C(12) N(2) 2.52(1) yes 55501
C(12) C(13) 3.19(1) yes 55501
C(12) H(14) 2.01(1) no 55501
C(12) H(15) 2.00(1) no 55501
C(12) H(20) 2.83(1) no 55501
C(12) H(28) 3.42(1) no 54503
C(12) H(30) 3.19(1) no 55503
C(12) H(31) 3.23(1) no 55503
C(12) H(38) 3.32(1) no 65502
C(12) H(39) 3.24(1) no 55501
C(12) H(41) 3.34(2) no 55501
C(12) H(43) 3.57(2) no 55501
C(13) P(1) 2.700(7) yes 55501
C(13) N(1) 3.090(9) yes 55501
C(13) C(9) 3.58(1) yes 55501
C(13) C(11) 2.48(1) yes 55501
C(13) C(12) 3.19(1) yes 55501
C(13) H(2) 3.301(9) no 56501
C(13) H(9) 3.33(1) no 55501
C(13) H(13) 3.22(1) no 55501
C(13) H(14) 3.27(1) no 55501
C(13) H(15) 2.56(1) no 55501
C(13) H(16) 2.92(1) no 55501
C(13) H(17) 3.54(1) no 55501
C(13) H(21) 2.02(1) no 55501
C(13) H(22) 2.05(1) no 55501
C(13) H(23) 2.04(1) no 55501
C(13) H(30) 3.49(1) no 55503
C(14) N(2) 2.48(1) yes 55501
C(14) C(11) 3.10(1) yes 55501
C(14) H(4) 3.35(1) no 55503
C(14) H(7) 3.35(1) no 55503
C(14) H(9) 3.60(1) no 55501
C(14) H(13) 3.21(1) no 55501
C(14) H(15) 2.71(1) no 55501
C(14) H(19) 2.04(1) no 55501
C(14) H(20) 2.03(1) no 55501
C(14) H(30) 3.57(1) no 55503
C(15) P(2) 2.702(8) yes 55501
C(15) O(2) 2.808(9) yes 55501
C(15) C(17) 2.48(1) yes 55501
C(15) C(18) 3.07(1) yes 55501
C(15) H(26) 2.01(1) no 55501
C(15) H(27) 2.04(1) no 55501
C(15) H(28) 2.03(1) no 55501
C(15) H(29) 3.27(1) no 55501
C(15) H(30) 2.61(1) no 55501
C(15) H(32) 2.75(1) no 55501
C(15) H(33) 3.40(1) no 55501
C(15) H(34) 3.55(1) no 55501
C(16) O(2) 3.23(1) yes 55501
C(16) N(3) 2.47(1) yes 55501
C(16) C(17) 3.49(1) yes 55501
C(16) C(18) 3.55(1) yes 55501
C(16) H(24) 2.01(1) no 55501
C(16) H(25) 2.04(1) no 55501
C(16) H(32) 3.06(1) no 55501
C(16) H(33) 3.58(1) no 55501
C(16) H(34) 3.49(1) no 55501
C(17) P(2) 2.673(8) yes 55501
C(17) N(4) 3.15(1) yes 55501
C(17) C(15) 2.48(1) yes 55501
C(17) C(16) 3.49(1) yes 55501
C(17) C(19) 3.57(1) yes 55501
C(17) H(24) 2.42(1) no 55501
C(17) H(25) 3.12(1) no 55501
C(17) H(27) 3.38(1) no 55501
C(17) H(31) 2.06(1) no 55501
C(17) H(32) 2.03(1) no 55501
C(17) H(33) 2.03(1) no 55501
C(17) H(34) 3.28(1) no 55501
C(17) H(37) 3.16(1) no 55501
C(18) N(3) 2.48(1) yes 55501
C(18) C(15) 3.07(1) yes 55501
C(18) C(16) 3.55(1) yes 55501
C(18) H(24) 2.83(1) no 55501
C(18) H(27) 3.05(1) no 55501
C(18) H(29) 2.03(1) no 55501
C(18) H(30) 2.04(1) no 55501
C(18) H(34) 3.55(1) no 55501
C(18) H(37) 3.12(2) no 55501
C(19) P(2) 2.707(8) yes 55501
C(19) O(2) 3.22(1) yes 55501
C(19) N(3) 3.02(1) yes 55501
C(19) C(17) 3.57(1) yes 55501
C(19) C(21) 2.52(1) yes 55501
C(19) C(22) 3.18(2) yes 55501
C(19) H(29) 3.26(1) no 55501
C(19) H(33) 3.42(1) no 55501
C(19) H(35) 3.51(1) no 64504
C(19) H(36) 2.04(1) no 55501
C(19) H(37) 2.05(2) no 55501
C(19) H(38) 2.07(1) no 55501
C(19) H(39) 3.30(1) no 55501
C(19) H(40) 2.67(1) no 55501
C(19) H(42) 2.85(2) no 55501
C(19) H(43) 3.48(2) no 55501
C(20) N(4) 2.51(1) yes 55501
C(20) C(21) 3.22(2) yes 55501
C(20) H(3) 3.31(1) no 64504
C(20) H(26) 3.55(1) no 64504
C(20) H(29) 3.32(1) no 55501
C(20) H(33) 3.18(2) no 55501
C(20) H(34) 2.03(1) no 55501
C(20) H(35) 2.05(2) no 55501
C(20) H(40) 2.90(2) no 55501
C(21) Pd(1) 3.498(9) yes 55501
C(21) P(2) 2.68(1) yes 55501
C(21) O(2) 3.59(1) yes 55501
C(21) C(19) 2.52(1) yes 55501
C(21) C(20) 3.22(2) yes 55501
C(21) C(22) 1.55(2) yes 55501
C(21) H(17) 3.25(1) no 55501
C(21) H(34) 3.30(1) no 55501
C(21) H(35) 2.61(1) no 55501
C(21) H(36) 2.91(1) no 55501
C(21) H(37) 3.56(2) no 55501
C(21) H(41) 2.10(2) no 55501
C(21) H(42) 2.03(2) no 55501
C(21) H(43) 2.09(2) no 55501
C(22) P(2) 3.38(1) yes 55501
C(22) N(4) 2.50(2) yes 55501
C(22) C(19) 3.18(2) yes 55501
C(22) C(21) 1.55(2) yes 55501
C(22) H(17) 3.07(2) no 55501
C(22) H(27) 3.42(2) no 54503
C(22) H(32) 3.54(2) no 65502
C(22) H(33) 3.06(2) no 65502
C(22) H(35) 2.81(2) no 55501
C(22) H(39) 2.03(2) no 55501
C(22) H(40) 2.09(2) no 55501
C(22) H(42) 3.59(2) no 64504
H(1) O(1) 2.578(7) no 55501
H(1) C(1) 3.291(9) no 55501
H(1) C(2) 2.035(9) no 55501
H(1) C(4) 2.04(1) no 55501
H(1) C(5) 3.27(1) no 55501
H(2) I(1) 3.321(7) no 54501
H(2) C(2) 3.233(9) no 55501
H(2) C(3) 2.023(9) no 55501
H(2) C(5) 2.02(1) no 55501
H(2) C(6) 3.24(1) no 55501
H(2) C(13) 3.301(9) no 54501
H(3) I(1) 3.320(7) no 54501
H(3) O(2) 2.582(8) no 55501
H(3) C(1) 3.287(9) no 55501
H(3) C(3) 3.27(1) no 55501
H(3) C(4) 2.04(1) no 55501
H(3) C(6) 2.04(1) no 55501
H(3) C(20) 3.31(1) no 64504
H(4) I(1) 3.273(7) no 55501
H(4) Pd(1) 2.943(7) no 55501
H(4) P(1) 2.701(7) no 55501
H(4) N(1) 1.989(9) no 55501
H(4) C(8) 2.03(1) no 55501
H(4) C(9) 3.29(1) no 55501
H(5) P(1) 3.422(7) no 55501
H(5) N(1) 1.990(9) no 55501
H(5) C(8) 2.02(1) no 55501
H(5) C(9) 2.63(1) no 55501
H(5) C(10) 2.77(1) no 55501
H(6) Pd(1) 3.520(8) no 55501
H(6) P(1) 3.188(8) no 55501
H(6) O(1) 3.347(9) no 55501
H(6) N(1) 2.694(9) no 55501
H(6) C(1) 3.35(1) no 55501
H(6) C(2) 3.34(1) no 55501
H(6) C(7) 2.02(1) no 55501
H(6) C(9) 3.49(1) no 55501
H(7) N(1) 3.33(1) no 55501
H(7) C(7) 2.06(1) no 55501
H(8) N(1) 2.70(1) no 55501
H(8) C(7) 2.03(1) no 55501
H(8) C(9) 2.88(1) no 55501
H(9) P(1) 2.684(8) no 55501
H(9) O(1) 2.841(9) no 55501
H(9) N(1) 2.010(9) no 55501
H(9) N(2) 2.68(1) no 55501
H(9) C(7) 3.30(1) no 55501
H(9) C(10) 2.03(1) no 55501
H(9) C(13) 3.33(1) no 55501
H(9) C(14) 3.60(1) no 55501
H(10) P(1) 3.211(8) no 55501
H(10) O(1) 3.300(9) no 55501
H(10) N(1) 1.999(9) no 55501
H(10) C(7) 2.63(1) no 55501
H(10) C(8) 2.81(1) no 55501
H(10) C(10) 2.01(1) no 55501
H(11) N(1) 3.311(9) no 55501
H(11) C(9) 2.04(1) no 55501
H(12) N(1) 2.693(9) no 55501
H(12) C(7) 2.85(1) no 55501
H(12) C(9) 2.04(1) no 55501
H(13) N(1) 2.680(9) no 55501
H(13) C(7) 3.45(1) no 55501
H(13) C(9) 2.02(1) no 55501
H(13) C(13) 3.22(1) no 55501
H(13) C(14) 3.21(1) no 55501
H(14) P(1) 2.814(7) no 55501
H(14) O(1) 2.437(8) no 55501
H(14) N(2) 1.980(9) no 55501
H(14) C(2) 3.23(1) no 55501
H(14) C(12) 2.01(1) no 55501
H(14) C(13) 3.27(1) no 55501
H(15) I(1) 3.310(7) no 55503
H(15) P(1) 3.480(7) no 55501
H(15) N(2) 1.976(9) no 55501
H(15) C(12) 2.00(1) no 55501
H(15) C(13) 2.56(1) no 55501
H(15) C(14) 2.71(1) no 55501
H(16) N(2) 2.72(1) no 55501
H(16) C(11) 2.02(1) no 55501
H(16) C(13) 2.92(1) no 55501
H(16) C(17) 2.98(1) no 55503
H(16) C(18) 3.01(1) no 55503
H(17) Pd(1) 2.845(8) no 55501
H(17) P(1) 2.965(8) no 55501
H(17) O(1) 3.289(9) no 55501
H(17) N(2) 2.71(1) no 55501
H(17) C(1) 3.23(1) no 55501
H(17) C(2) 3.49(1) no 55501
H(17) C(11) 2.01(1) no 55501
H(17) C(13) 3.54(1) no 55501
H(17) C(21) 3.25(1) no 55501
H(17) C(22) 3.07(2) no 55501
H(18) N(2) 3.32(1) no 55501
H(18) C(11) 2.04(1) no 55501
H(18) C(20) 3.06(1) no 65502
H(19) P(1) 2.674(7) no 55501
H(19) N(1) 2.626(9) no 55501
H(19) N(2) 2.023(9) no 55501
H(19) C(7) 3.56(1) no 55501
H(19) C(9) 3.22(1) no 55501
H(19) C(10) 3.33(1) no 55501
H(19) C(11) 3.27(1) no 55501
H(19) C(14) 2.04(1) no 55501
H(20) P(1) 3.141(7) no 55501
H(20) N(2) 2.018(9) no 55501
H(20) C(11) 2.58(1) no 55501
H(20) C(12) 2.83(1) no 55501
H(20) C(14) 2.03(1) no 55501
H(20) C(17) 3.59(1) no 55503
H(21) N(2) 2.65(1) no 55501
H(21) C(9) 3.45(1) no 55501
H(21) C(10) 3.30(1) no 55501
H(21) C(11) 3.44(1) no 55501
H(21) C(13) 2.02(1) no 55501
H(22) N(2) 3.30(1) no 55501
H(22) C(8) 3.59(1) no 55503
H(22) C(13) 2.05(1) no 55501
H(23) N(2) 2.66(1) no 55501
H(23) C(7) 3.48(1) no 55503
H(23) C(11) 2.80(1) no 55501
H(23) C(13) 2.04(1) no 55501
H(24) P(2) 3.386(8) no 55501
H(24) N(3) 1.98(1) no 55501
H(24) C(16) 2.01(1) no 55501
H(24) C(17) 2.42(1) no 55501
H(24) C(18) 2.83(1) no 55501
H(25) P(2) 2.668(8) no 55501
H(25) O(2) 2.502(9) no 55501
H(25) N(3) 1.99(1) no 55501
H(25) C(1) 3.59(1) no 55501
H(25) C(6) 3.14(1) no 55501
H(25) C(16) 2.04(1) no 55501
H(25) C(17) 3.12(1) no 55501
H(26) P(2) 3.433(9) no 55501
H(26) O(2) 2.68(1) no 55501
H(26) N(3) 2.65(1) no 55501
H(26) C(15) 2.01(1) no 55501
H(26) C(20) 3.55(1) no 64504
H(27) N(3) 2.67(1) no 55501
H(27) C(15) 2.04(1) no 55501
H(27) C(17) 3.38(1) no 55501
H(27) C(18) 3.05(1) no 55501
H(28) N(3) 3.28(1) no 55501
H(28) C(15) 2.03(1) no 55501
H(29) I(1) 3.483(9) no 55501
H(29) P(2) 2.648(8) no 55501
H(29) N(3) 2.01(1) no 55501
H(29) N(4) 2.73(1) no 55501
H(29) C(15) 3.27(1) no 55501
H(29) C(18) 2.03(1) no 55501
H(29) C(19) 3.26(1) no 55501
H(29) C(20) 3.32(1) no 55501
H(30) I(1) 3.597(8) no 55501
H(30) P(2) 3.094(8) no 55501
H(30) N(3) 2.00(1) no 55501
H(30) C(15) 2.61(1) no 55501
H(30) C(18) 2.04(1) no 55501
H(31) N(3) 3.30(1) no 55501
H(31) C(17) 2.06(1) no 55501
H(32) N(3) 2.65(1) no 55501
H(32) C(15) 2.75(1) no 55501
H(32) C(16) 3.06(1) no 55501
H(32) C(17) 2.03(1) no 55501
H(33) N(3) 2.66(1) no 55501
H(33) C(15) 3.40(1) no 55501
H(33) C(16) 3.58(1) no 55501
H(33) C(17) 2.03(1) no 55501
H(33) C(19) 3.42(1) no 55501
H(33) C(20) 3.18(2) no 55501
H(34) P(2) 2.681(9) no 55501
H(34) O(2) 2.95(1) no 55501
H(34) N(3) 2.57(1) no 55501
H(34) N(4) 2.00(1) no 55501
H(34) C(15) 3.55(1) no 55501
H(34) C(16) 3.49(1) no 55501
H(34) C(17) 3.28(1) no 55501
H(34) C(18) 3.55(1) no 55501
H(34) C(20) 2.03(1) no 55501
H(34) C(21) 3.30(1) no 55501
H(35) P(2) 3.240(9) no 55501
H(35) O(2) 3.40(1) no 55501
H(35) O(2) 3.25(1) no 64504
H(35) N(4) 1.99(1) no 55501
H(35) C(19) 3.51(1) no 64504
H(35) C(20) 2.05(2) no 55501
H(35) C(21) 2.61(1) no 55501
H(35) C(22) 2.81(2) no 55501
H(36) I(1) 3.39(1) no 65504
H(36) N(4) 2.68(1) no 55501
H(36) C(19) 2.04(1) no 55501
H(36) C(21) 2.91(1) no 55501
H(37) N(3) 3.51(1) no 55501
H(37) N(4) 2.70(1) no 55501
H(37) C(17) 3.16(1) no 55501
H(37) C(18) 3.12(2) no 55501
H(37) C(19) 2.05(2) no 55501
H(37) C(21) 3.56(2) no 55501
H(38) N(4) 3.32(1) no 55501
H(38) C(19) 2.07(1) no 55501
H(39) I(1) 3.519(9) no 55501
H(39) Pd(1) 2.881(9) no 55501
H(39) P(2) 2.71(1) no 55501
H(39) N(4) 2.02(1) no 55501
H(39) C(12) 3.24(1) no 55501
H(39) C(19) 3.30(1) no 55501
H(39) C(22) 2.03(2) no 55501
H(40) P(2) 3.446(9) no 55501
H(40) N(4) 2.03(1) no 55501
H(40) C(18) 3.57(1) no 65502
H(40) C(19) 2.67(1) no 55501
H(40) C(20) 2.90(2) no 55501
H(40) C(22) 2.09(2) no 55501
H(41) N(4) 3.33(2) no 55501
H(41) C(12) 3.34(2) no 55501
H(41) C(18) 3.01(2) no 65502
H(41) C(21) 2.10(2) no 55501
H(42) N(4) 2.65(2) no 55501
H(42) C(19) 2.85(2) no 55501
H(42) C(21) 2.03(2) no 55501
H(42) C(22) 3.59(2) no 64504
H(43) Pd(1) 3.58(1) no 55501
H(43) P(2) 3.08(1) no 55501
H(43) O(2) 3.01(1) no 55501
H(43) N(4) 2.68(2) no 55501
H(43) C(1) 3.15(2) no 55501
H(43) C(6) 2.99(2) no 55501
H(43) C(12) 3.57(2) no 55501
H(43) C(16) 3.28(2) no 54503
H(43) C(19) 3.48(2) no 55501
H(43) C(21) 2.09(2) no 55501

loop_
_geom_torsion_atom_site_label_1
_geom_torsion_atom_site_label_2
_geom_torsion_atom_site_label_3
_geom_torsion_atom_site_label_4
_geom_torsion
_geom_torsion_publ_flag
I(1) Pd(1) P(1) O(1) 173.7(2) yes
I(1) Pd(1) P(1) N(1) -66.7(2) yes
I(1) Pd(1) P(1) N(2) 65.6(2) yes
P(2) Pd(1) P(1) O(1) -1.5(3) yes
P(2) Pd(1) P(1) N(1) 118.0(3) yes
P(2) Pd(1) P(1) N(2) -109.7(3) yes
C(1) Pd(1) P(1) O(1) -6.5(2) yes
C(1) Pd(1) P(1) N(1) 113.1(2) yes
C(1) Pd(1) P(1) N(2) -114.7(2) yes
I(1) Pd(1) P(2) O(2) 173.0(2) yes
I(1) Pd(1) P(2) N(3) 63.4(3) yes
I(1) Pd(1) P(2) N(4) -67.8(3) yes
P(1) Pd(1) P(2) O(2) -11.7(3) yes
P(1) Pd(1) P(2) N(3) -121.3(3) yes
P(1) Pd(1) P(2) N(4) 107.4(3) yes
C(1) Pd(1) P(2) O(2) -6.8(2) yes
C(1) Pd(1) P(2) N(3) -116.4(3) yes
C(1) Pd(1) P(2) N(4) 112.4(3) yes
P(1) Pd(1) C(1) C(2) 3.1(5) yes
P(1) Pd(1) C(1) C(6) -177.4(5) yes
P(2) Pd(1) C(1) C(2) -175.3(5) yes
P(2) Pd(1) C(1) C(6) 4.3(5) yes
Pd(1) P(1) O(1) C(2) 10.1(4) yes
N(1) P(1) O(1) C(2) -116.6(4) yes
N(2) P(1) O(1) C(2) 136.0(4) yes
Pd(1) P(1) N(1) C(7) -10.1(5) yes
Pd(1) P(1) N(1) C(9) -165.6(4) yes
O(1) P(1) N(1) C(7) 107.2(5) yes
O(1) P(1) N(1) C(9) -48.3(5) yes
N(2) P(1) N(1) C(7) -149.9(4) yes
N(2) P(1) N(1) C(9) 54.6(5) yes
Pd(1) P(1) N(2) C(11) 60.2(5) yes
Pd(1) P(1) N(2) C(13) -79.8(5) yes
O(1) P(1) N(2) C(11) -51.1(5) yes
O(1) P(1) N(2) C(13) 169.0(5) yes
N(1) P(1) N(2) C(11) -161.8(5) yes
N(1) P(1) N(2) C(13) 58.2(5) yes
Pd(1) P(2) O(2) C(6) 9.4(5) yes
N(3) P(2) O(2) C(6) 136.6(4) yes
N(4) P(2) O(2) C(6) -116.3(4) yes
Pd(1) P(2) N(3) C(15) 73.1(6) yes
Pd(1) P(2) N(3) C(17) -69.2(6) yes
O(2) P(2) N(3) C(15) -39.7(6) yes
O(2) P(2) N(3) C(17) 178.0(5) yes
N(4) P(2) N(3) C(15) -150.2(5) yes
N(4) P(2) N(3) C(17) 67.5(6) yes
Pd(1) P(2) N(4) C(19) -175.0(6) yes
Pd(1) P(2) N(4) C(21) -18.7(7) yes
O(2) P(2) N(4) C(19) -57.6(7) yes
O(2) P(2) N(4) C(21) 98.6(6) yes
N(3) P(2) N(4) C(19) 45.4(7) yes
N(3) P(2) N(4) C(21) -158.3(6) yes
P(1) O(1) C(2) C(1) -9.0(7) yes
P(1) O(1) C(2) C(3) 172.2(5) yes
P(2) O(2) C(6) C(1) -7.4(8) yes
P(2) O(2) C(6) C(5) 175.0(6) yes
P(1) N(1) C(7) C(8) -85.9(7) yes
P(1) N(1) C(7) H(4) 35.1(9) no
P(1) N(1) C(7) H(5) 153.9(7) no
C(9) N(1) C(7) C(8) 70.6(7) yes
C(9) N(1) C(7) H(4) -168.4(7) no
C(9) N(1) C(7) H(5) -49.6(9) no
P(1) N(1) C(9) C(10) -134.5(6) yes
P(1) N(1) C(9) H(9) -12(1) no
P(1) N(1) C(9) H(10) 106.4(8) no
C(7) N(1) C(9) C(10) 69.4(7) yes
C(7) N(1) C(9) H(9) -168.8(7) no
C(7) N(1) C(9) H(10) -49.7(9) no
P(1) N(2) C(11) C(12) -66.7(8) yes
P(1) N(2) C(11) H(14) 54.9(9) no
P(1) N(2) C(11) H(15) 173.0(7) no
C(13) N(2) C(11) C(12) 74.3(7) yes
C(13) N(2) C(11) H(14) -164.1(7) no
C(13) N(2) C(11) H(15) -46(1) no
P(1) N(2) C(13) C(14) -145.0(6) yes
P(1) N(2) C(13) H(19) -23(1) no
P(1) N(2) C(13) H(20) 96.1(8) no
C(11) N(2) C(13) C(14) 73.6(8) yes
C(11) N(2) C(13) H(19) -165.1(8) no
C(11) N(2) C(13) H(20) -45.3(9) no
P(2) N(3) C(15) C(16) 104.9(7) yes
P(2) N(3) C(15) H(24) -136.5(8) no
P(2) N(3) C(15) H(25) -17(1) no
C(17) N(3) C(15) C(16) -112.2(7) yes
C(17) N(3) C(15) H(24) 6(1) no
C(17) N(3) C(15) H(25) 125.5(9) no
P(2) N(3) C(17) C(18) -146.4(7) yes
P(2) N(3) C(17) H(29) -26(1) no
P(2) N(3) C(17) H(30) 93.3(9) no
C(15) N(3) C(17) C(18) 69.6(9) yes
C(15) N(3) C(17) H(29) -170.4(9) no
C(15) N(3) C(17) H(30) -50(1) no
P(2) N(4) C(19) C(20) -127.8(8) yes
P(2) N(4) C(19) H(34) -7(1) no
P(2) N(4) C(19) H(35) 110(1) no
C(21) N(4) C(19) C(20) 75(1) yes
C(21) N(4) C(19) H(34) -164(1) no
C(21) N(4) C(19) H(35) -45(1) no
P(2) N(4) C(21) C(22) -82.1(9) yes
P(2) N(4) C(21) H(39) 34(1) no
P(2) N(4) C(21) H(40) 154(1) no
C(19) N(4) C(21) C(22) 75.4(9) yes
C(19) N(4) C(21) H(39) -168(1) no
C(19) N(4) C(21) H(40) -47(1) no
Pd(1) C(1) C(2) O(1) 2.5(8) yes
Pd(1) C(1) C(2) C(3) -178.7(5) yes
C(6) C(1) C(2) O(1) -177.0(5) yes
C(6) C(1) C(2) C(3) 1.7(9) yes
Pd(1) C(1) C(6) O(2) 0.6(9) yes
Pd(1) C(1) C(6) C(5) 178.2(6) yes
C(2) C(1) C(6) O(2) -179(719) yes
C(2) C(1) C(6) C(5) -2(1) yes
O(1) C(2) C(3) C(4) 178.6(6) yes
O(1) C(2) C(3) H(1) -1(1) no
C(1) C(2) C(3) C(4) 0(1) yes
C(1) C(2) C(3) H(1) 179.5(8) no
C(2) C(3) C(4) C(5) -1(1) yes
C(2) C(3) C(4) H(2) 178.6(8) no
H(1) C(3) C(4) C(5) 179.3(9) no
H(1) C(3) C(4) H(2) 0(1) no
C(3) C(4) C(5) C(6) 0(1) yes
C(3) C(4) C(5) H(3) -178.1(9) no
H(2) C(4) C(5) C(6) -179.1(8) no
H(2) C(4) C(5) H(3) 2(1) no
C(4) C(5) C(6) O(2) 178.7(7) yes
C(4) C(5) C(6) C(1) 1(1) yes
H(3) C(5) C(6) O(2) -2(1) no
H(3) C(5) C(6) C(1) 179(719) no
N(1) C(7) C(8) H(6) 59(1) no
N(1) C(7) C(8) H(7) -179(508) no
N(1) C(7) C(8) H(8) -58(1) no
H(4) C(7) C(8) H(6) -61(1) no
H(4) C(7) C(8) H(7) 59(1) no
H(4) C(7) C(8) H(8) 179(881) no
H(5) C(7) C(8) H(6) -179(1) no
H(5) C(7) C(8) H(7) -59(1) no
H(5) C(7) C(8) H(8) 61(1) no
N(1) C(9) C(10) H(11) -179(623) no
N(1) C(9) C(10) H(12) -59(1) no
N(1) C(9) C(10) H(13) 60(1) no
H(9) C(9) C(10) H(11) 58(1) no
H(9) C(9) C(10) H(12) 179.2(9) no
H(9) C(9) C(10) H(13) -61(1) no
H(10) C(9) C(10) H(11) -60(1) no
H(10) C(9) C(10) H(12) 60(1) no
H(10) C(9) C(10) H(13) 179(881) no
N(2) C(11) C(12) H(16) -59(1) no
N(2) C(11) C(12) H(17) 59(1) no
N(2) C(11) C(12) H(18) 179(623) no
H(14) C(11) C(12) H(16) 178.8(9) no
H(14) C(11) C(12) H(17) -61(1) no
H(14) C(11) C(12) H(18) 58(1) no
H(15) C(11) C(12) H(16) 60(1) no
H(15) C(11) C(12) H(17) -179(622) no
H(15) C(11) C(12) H(18) -59(1) no
N(2) C(13) C(14) H(21) 60(1) no
N(2) C(13) C(14) H(22) -179(359) no
N(2) C(13) C(14) H(23) -58(1) no
H(19) C(13) C(14) H(21) -60(1) no
H(19) C(13) C(14) H(22) 59(1) no
H(19) C(13) C(14) H(23) -179(719) no
H(20) C(13) C(14) H(21) -179(881) no
H(20) C(13) C(14) H(22) -60(1) no
H(20) C(13) C(14) H(23) 60(1) no
N(3) C(15) C(16) H(26) -61(1) no
N(3) C(15) C(16) H(27) 58(1) no
N(3) C(15) C(16) H(28) 179.5(9) no
H(24) C(15) C(16) H(26) 179(719) no
H(24) C(15) C(16) H(27) -60(1) no
H(24) C(15) C(16) H(28) 60(1) no
H(25) C(15) C(16) H(26) 60(1) no
H(25) C(15) C(16) H(27) -179(1) no
H(25) C(15) C(16) H(28) -58(1) no
N(3) C(17) C(18) H(31) -179(359) no
N(3) C(17) C(18) H(32) -59(1) no
N(3) C(17) C(18) H(33) 59(1) no
H(29) C(17) C(18) H(31) 60(1) no
H(29) C(17) C(18) H(32) -179(359) no
H(29) C(17) C(18) H(33) -60(1) no
H(30) C(17) C(18) H(31) -59(1) no
H(30) C(17) C(18) H(32) 61(1) no
H(30) C(17) C(18) H(33) -179(508) no
N(4) C(19) C(20) H(36) -59(1) no
N(4) C(19) C(20) H(37) 59(1) no
N(4) C(19) C(20) H(38) -179(1) no
H(34) C(19) C(20) H(36) -179(719) no
H(34) C(19) C(20) H(37) -60(1) no
H(34) C(19) C(20) H(38) 60(1) no
H(35) C(19) C(20) H(36) 61(1) no
H(35) C(19) C(20) H(37) -179(508) no
H(35) C(19) C(20) H(38) -58(1) no
N(4) C(21) C(22) H(41) 178(1) no
N(4) C(21) C(22) H(42) -62(1) no
N(4) C(21) C(22) H(43) 56(1) no
H(39) C(21) C(22) H(41) 60(1) no
H(39) C(21) C(22) H(42) 179(880) no
H(39) C(21) C(22) H(43) -61(1) no
H(40) C(21) C(22) H(41) -58(1) no
H(40) C(21) C(22) H(42) 60(1) no
H(40) C(21) C(22) H(43) 179(1) no
